data_7105698
loop_
_publ_author_name
'Qilong Zhu'
'Tianlu Sheng'
'Ruibiao Fu'
'Chunhong Tan'
'Shengmin Hu'
'Xintao Wu'

_publ_section_title
;
 Two luminescent enantiomorphic 3D metal-organic frameworks with 3D
 homochiral double helices
;
_journal_name_full Chem.Commun.
_journal_page_first 9001
_journal_paper_doi 10.1039/c0cc02550j
_journal_volume 46
_journal_year 2010
_chemical_absolute_configuration unk
_chemical_formula_sum 'C24 H42 Cd2 Cl N12 Na3 O18'
_chemical_formula_weight 1115.92
_chemical_name_systematic
;
?
;
_space_group_IT_number 212
_symmetry_cell_setting cubic
_symmetry_space_group_name_Hall 'P 4acd 2ab 3'
_symmetry_space_group_name_H-M 'P 43 3 2'
_atom_sites_solution_hydrogens geom
_atom_sites_solution_primary direct
_atom_sites_solution_secondary difmap
_audit_creation_method SHELXL-97
_cell_angle_alpha 90.00
_cell_angle_beta 90.00
_cell_angle_gamma 90.00
_cell_formula_units_Z 4
_cell_length_a 15.7838(2)
_cell_length_b 15.7838(2)
_cell_length_c 15.7838(2)
_cell_measurement_reflns_used 12385
_cell_measurement_temperature 293(2)
_cell_measurement_theta_max 27.4758
_cell_measurement_theta_min 3.1613
_cell_volume 3932.19(9)
_computing_cell_refinement 'CrystalClear (Rigaku Inc., 2007)'
_computing_data_collection 'CrystalClear (Rigaku Inc., 2007)'
_computing_data_reduction 'CrystalClear (Rigaku Inc., 2007)'
_computing_structure_refinement 'SHELXL-97 (Sheldrick, 1997)'
_computing_structure_solution 'SHELXS-97 (Sheldrick, 1990)'
_diffrn_ambient_temperature 293(2)
_diffrn_measured_fraction_theta_full 0.996
_diffrn_measured_fraction_theta_max 0.996
_diffrn_measurement_device_type Saturn70
_diffrn_measurement_method CCD_Profile_fitting
_diffrn_radiation_monochromator graphite
_diffrn_radiation_source 'fine-focus sealed tube'
_diffrn_radiation_type MoK\a
_diffrn_radiation_wavelength 0.71073
_diffrn_reflns_av_R_equivalents 0.0188
_diffrn_reflns_av_sigmaI/netI 0.0069
_diffrn_reflns_limit_h_max 20
_diffrn_reflns_limit_h_min -17
_diffrn_reflns_limit_k_max 20
_diffrn_reflns_limit_k_min -20
_diffrn_reflns_limit_l_max 20
_diffrn_reflns_limit_l_min -20
_diffrn_reflns_number 30390
_diffrn_reflns_theta_full 27.48
_diffrn_reflns_theta_max 27.48
_diffrn_reflns_theta_min 2.89
_exptl_absorpt_coefficient_mu 1.272
_exptl_absorpt_correction_T_max 1.0000
_exptl_absorpt_correction_T_min 0.8589
_exptl_absorpt_correction_type multi-scan
_exptl_absorpt_process_details '(CrystalClear; Rigaku, 2000)'
_exptl_crystal_colour Colorless
_exptl_crystal_density_diffrn 1.885
_exptl_crystal_density_method 'not measured'
_exptl_crystal_description block
_exptl_crystal_F_000 2240
_exptl_crystal_size_max 0.2600
_exptl_crystal_size_mid 0.2600
_exptl_crystal_size_min 0.2600
_refine_diff_density_max 0.450
_refine_diff_density_min -0.248
_refine_diff_density_rms 0.056
_refine_ls_abs_structure_details 'Flack H D (1983), Acta Cryst. A39, 876-881'
_refine_ls_abs_structure_Flack 0.03(4)
_refine_ls_extinction_method none
_refine_ls_goodness_of_fit_ref 1.104
_refine_ls_hydrogen_treatment constr
_refine_ls_matrix_type full
_refine_ls_number_parameters 92
_refine_ls_number_reflns 1516
_refine_ls_number_restraints 6
_refine_ls_restrained_S_all 1.205
_refine_ls_R_factor_all 0.0210
_refine_ls_R_factor_gt 0.0209
_refine_ls_shift/su_max 0.000
_refine_ls_shift/su_mean 0.000
_refine_ls_structure_factor_coef Fsqd
_refine_ls_weighting_details 'calc w=1/[\s^2^(Fo^2^)+(0.0271P)^2^+3.1822P] where P=(Fo^2^+2Fc^2^)/3'
_refine_ls_weighting_scheme calc
_refine_ls_wR_factor_gt 0.0550
_refine_ls_wR_factor_ref 0.0550
_reflns_number_gt 1514
_reflns_number_total 1516
_reflns_threshold_expression >2sigma(I)
_cod_data_source_file C0CC02550J.TXT
_cod_data_source_block 1L
_cod_depositor_comments
;
The following automatic conversions were performed:
'_exptl_absorpt_correction_type' value 'Multi-scan' changed to
'multi-scan' according to
'/home/saulius/struct/CIF-dictionaries/cif_core.dic' dictionary named
'cif_core.dic' version 2.4.1 from 2010-06-29.

Automatic conversion script
Id: cif_fix_enum 1527 2010-12-29 10:47:43Z saulius 
;
_cod_original_sg_symbol_H-M P4(3)32
_cod_database_code 7105698

loop_
_symmetry_equiv_pos_as_xyz
'x, y, z'
'-x+1/2, -y, z+1/2'
'-x, y+1/2, -z+1/2'
'x+1/2, -y+1/2, -z'
'z, x, y'
'z+1/2, -x+1/2, -y'
'-z+1/2, -x, y+1/2'
'-z, x+1/2, -y+1/2'
'y, z, x'
'-y, z+1/2, -x+1/2'
'y+1/2, -z+1/2, -x'
'-y+1/2, -z, x+1/2'
'y+1/4, x+3/4, -z+3/4'
'-y+1/4, -x+1/4, -z+1/4'
'y+3/4, -x+3/4, z+1/4'
'-y+3/4, x+1/4, z+3/4'
'x+1/4, z+3/4, -y+3/4'
'-x+3/4, z+1/4, y+3/4'
'-x+1/4, -z+1/4, -y+1/4'
'x+3/4, -z+3/4, y+1/4'
'z+1/4, y+3/4, -x+3/4'
'z+3/4, -y+3/4, x+1/4'
'-z+3/4, y+1/4, x+3/4'
'-z+1/4, -y+1/4, -x+1/4'

loop_
_atom_site_label
_atom_site_type_symbol
_atom_site_fract_x
_atom_site_fract_y
_atom_site_fract_z
_atom_site_U_iso_or_equiv
_atom_site_adp_type
_atom_site_occupancy
_atom_site_symmetry_multiplicity
_atom_site_calc_flag
_atom_site_refinement_flags
_atom_site_disorder_assembly
_atom_site_disorder_group
Cd1 Cd 0.033740(11) 0.033740(11) 0.033740(11) 0.02466(9) Uani 1 3 d S . .
N1 N -0.21261(12) 0.16397(11) 0.28643(13) 0.0214(4) Uani 1 1 d . . .
C2 C -0.12716(15) 0.04863(15) 0.11759(15) 0.0217(4) Uani 1 1 d . . .
C3 C -0.20422(14) 0.02732(15) 0.17302(14) 0.0201(4) Uani 1 1 d . . .
H3A H -0.1845 0.0214 0.2316 0.024 Uiso 1 1 calc R . .
C1 C -0.27052(13) 0.15896(13) 0.22520(15) 0.0184(4) Uani 1 1 d . . .
N2 N -0.26743(13) 0.09328(13) 0.17136(13) 0.0237(4) Uani 1 1 d . . .
H2A H -0.3060 0.0903 0.1330 0.028 Uiso 1 1 calc R . .
Na1 Na -0.1250 0.22270(8) -0.02730(8) 0.0436(4) Uani 1 2 d S . .
Cl1 Cl 0.1250 0.1250 0.1250 0.0923(10) Uani 1 6 d S . .
O2 O -0.12266(16) 0.11511(15) 0.07883(14) 0.0456(6) Uani 1 1 d . . .
O1 O -0.07037(12) -0.00864(13) 0.11603(14) 0.0354(5) Uani 1 1 d . . .
C4 C -0.24439(17) -0.05655(16) 0.14662(19) 0.0285(5) Uani 1 1 d . . .
H4A H -0.2923 -0.0682 0.1822 0.043 Uiso 1 1 calc R . .
H4B H -0.2036 -0.1013 0.1523 0.043 Uiso 1 1 calc R . .
H4C H -0.2626 -0.0530 0.0887 0.043 Uiso 1 1 calc R . .
O1W O -0.2421(4) 0.2849(3) 0.0465(3) 0.157(2) Uani 1 1 d U . .

loop_
_atom_site_aniso_label
_atom_site_aniso_U_11
_atom_site_aniso_U_22
_atom_site_aniso_U_33
_atom_site_aniso_U_23
_atom_site_aniso_U_13
_atom_site_aniso_U_12
Cd1 0.02466(9) 0.02466(9) 0.02466(9) 0.00049(7) 0.00049(7) 0.00049(7)
N1 0.0195(9) 0.0206(8) 0.0241(10) -0.0043(8) -0.0032(8) 0.0024(7)
C2 0.0191(11) 0.0250(11) 0.0209(11) -0.0050(9) 0.0022(8) -0.0014(9)
C3 0.0190(11) 0.0211(10) 0.0204(10) -0.0043(9) 0.0015(8) 0.0015(9)
C1 0.0161(10) 0.0197(10) 0.0192(10) -0.0014(9) 0.0024(8) -0.0001(8)
N2 0.0204(10) 0.0269(10) 0.0240(10) -0.0095(8) -0.0039(7) 0.0050(8)
Na1 0.0582(11) 0.0363(5) 0.0363(5) 0.0073(8) -0.0007(5) 0.0007(5)
Cl1 0.0923(10) 0.0923(10) 0.0923(10) -0.0373(7) -0.0373(7) -0.0373(7)
O2 0.0465(13) 0.0430(13) 0.0473(12) 0.0198(10) 0.0182(10) 0.0031(10)
O1 0.0218(9) 0.0322(10) 0.0522(13) -0.0012(9) 0.0106(9) 0.0047(7)
C4 0.0271(12) 0.0222(12) 0.0363(14) -0.0030(10) 0.0028(10) -0.0028(9)
O1W 0.224(5) 0.129(4) 0.117(3) 0.048(3) 0.105(4) 0.098(4)

loop_
_atom_type_symbol
_atom_type_description
_atom_type_scat_dispersion_real
_atom_type_scat_dispersion_imag
_atom_type_scat_source
C C 0.0033 0.0016 'International Tables Vol C Tables 4.2.6.8 and 6.1.1.4'
H H 0.0000 0.0000 'International Tables Vol C Tables 4.2.6.8 and 6.1.1.4'
N N 0.0061 0.0033 'International Tables Vol C Tables 4.2.6.8 and 6.1.1.4'
O O 0.0106 0.0060 'International Tables Vol C Tables 4.2.6.8 and 6.1.1.4'
Cd Cd -0.8075 1.2024 'International Tables Vol C Tables 4.2.6.8 and 6.1.1.4'
Na Na 0.0362 0.0249 'International Tables Vol C Tables 4.2.6.8 and 6.1.1.4'
Cl Cl 0.1484 0.1585 'International Tables Vol C Tables 4.2.6.8 and 6.1.1.4'

loop_
_geom_angle_atom_site_label_1
_geom_angle_atom_site_label_2
_geom_angle_atom_site_label_3
_geom_angle
_geom_angle_site_symmetry_1
_geom_angle_site_symmetry_3
_geom_angle_publ_flag
O1 Cd1 O1 113.19(5) . 9 ?
O1 Cd1 O1 113.19(5) . 5 ?
O1 Cd1 O1 113.19(5) 9 5 ?
O1 Cd1 Cl1 105.43(6) . . ?
O1 Cd1 Cl1 105.43(6) 9 . ?
O1 Cd1 Cl1 105.43(6) 5 . ?
C1 N1 C1 113.8(2) . 8 ?
O2 C2 O1 124.2(2) . . ?
O2 C2 C3 121.4(2) . . ?
O1 C2 C3 114.4(2) . . ?
N2 C3 C4 109.50(19) . . ?
N2 C3 C2 112.3(2) . . ?
C4 C3 C2 111.33(19) . . ?
N2 C1 N1 118.71(19) . . ?
N2 C1 N1 115.1(2) . 11_455 ?
N1 C1 N1 126.1(2) . 11_455 ?
C1 N2 C3 124.9(2) . . ?
O1W Na1 O1W 101.3(4) . 18_454 ?
O1W Na1 O2 87.82(12) . . ?
O1W Na1 O2 92.68(13) 18_454 . ?
O1W Na1 O2 92.68(13) . 18_454 ?
O1W Na1 O2 87.82(12) 18_454 18_454 ?
O2 Na1 O2 179.22(16) . 18_454 ?
O1W Na1 O1 82.91(18) . 16_454 ?
O1W Na1 O1 160.72(11) 18_454 16_454 ?
O2 Na1 O1 106.34(9) . 16_454 ?
O2 Na1 O1 73.13(7) 18_454 16_454 ?
O1W Na1 O1 160.72(11) . 9 ?
O1W Na1 O1 82.91(18) 18_454 9 ?
O2 Na1 O1 73.13(7) . 9 ?
O2 Na1 O1 106.34(9) 18_454 9 ?
O1 Na1 O1 99.35(11) 16_454 9 ?
Cd1 Cl1 Cd1 180.000(13) . 14 ?
C2 O2 Na1 165.0(2) . . ?
C2 O1 Cd1 108.76(17) . . ?
C2 O1 Na1 132.65(17) . 5 ?
Cd1 O1 Na1 113.88(8) . 5 ?

loop_
_geom_bond_atom_site_label_1
_geom_bond_atom_site_label_2
_geom_bond_distance
_geom_bond_site_symmetry_2
_geom_bond_publ_flag
Cd1 O1 2.1988(19) . ?
Cd1 O1 2.1988(19) 9 ?
Cd1 O1 2.1988(19) 5 ?
Cd1 Cl1 2.4949(3) . ?
N1 C1 1.333(3) . ?
N1 C1 1.361(3) 8 ?
C2 O2 1.217(3) . ?
C2 O1 1.273(3) . ?
C2 C3 1.535(3) . ?
C3 N2 1.442(3) . ?
C3 C4 1.526(3) . ?
C1 N2 1.341(3) . ?
C1 N1 1.361(3) 11_455 ?
Na1 O1W 2.395(4) . ?
Na1 O1W 2.395(4) 18_454 ?
Na1 O2 2.386(2) . ?
Na1 O2 2.386(2) 18_454 ?
Na1 O1 2.583(2) 16_454 ?
Na1 O1 2.583(2) 9 ?
Cl1 Cd1 2.4949(3) 14 ?
O1 Na1 2.583(2) 5 ?
